data_2218584
loop_
_publ_author_name
'Zhou, Hua'
'Li, Zhi-Gang'
'Xu, Jing-Wei'

_publ_section_title
;
 (<i>Z</i>)-2-(2-Chloro-3,3,3-trifluoroprop-1-enyl)-6-methoxyphenyl
 acetate
;
_journal_coeditor_code ZL2108
_journal_issue 6
_journal_name_full 'Acta Crystallographica Section E'
_journal_page_first o1166
_journal_paper_doi 10.1107/S160053680801489X
_journal_volume 64
_journal_year 2008
_chemical_formula_iupac 'C12 H10 Cl F3 O3'
_chemical_formula_moiety 'C12 H10 Cl F3 O3'
_chemical_formula_sum 'C12 H10 Cl F3 O3'
_chemical_formula_weight 294.65
_chemical_name_systematic
;
(<i>Z</i>)-2-(2-Chloro-3,3,3-trifluoroprop-1-enyl)-6-methoxyphenyl acetate
;
_space_group_IT_number 2
_symmetry_cell_setting triclinic
_symmetry_space_group_name_Hall '-P 1'
_symmetry_space_group_name_H-M 'P -1'
_atom_sites_solution_hydrogens geom
_atom_sites_solution_primary direct
_atom_sites_solution_secondary difmap
_cell_angle_alpha 77.323(3)
_cell_angle_beta 70.869(3)
_cell_angle_gamma 84.010(3)
_cell_formula_units_Z 2
_cell_length_a 8.6168(19)
_cell_length_b 8.6850(19)
_cell_length_c 9.723(2)
_cell_measurement_reflns_used 1359
_cell_measurement_temperature 293(2)
_cell_measurement_theta_max 24.84
_cell_measurement_theta_min 2.26
_cell_volume 670.3(3)
_computing_cell_refinement 'SAINT-Plus (Bruker, 2003)'
_computing_data_collection 'SMART (Bruker, 1998)'
_computing_data_reduction 'SAINT-Plus (Bruker, 2003)'
_computing_molecular_graphics 'SHELXTL (Sheldrick, 2008)'
_computing_publication_material 'SHELXTL (Sheldrick, 2008)'
_computing_structure_refinement 'SHELXL97 (Sheldrick, 2008)'
_computing_structure_solution 'SHELXS97 (Sheldrick, 2008)'
_diffrn_ambient_temperature 293(2)
_diffrn_measured_fraction_theta_full 0.970
_diffrn_measured_fraction_theta_max 0.990
_diffrn_measurement_device_type 'Bruker APEX CCD area-detector'
_diffrn_measurement_method '\f and \w'
_diffrn_radiation_monochromator graphite
_diffrn_radiation_source 'fine-focus sealed tube'
_diffrn_radiation_type MoK\a
_diffrn_radiation_wavelength 0.71073
_diffrn_reflns_av_R_equivalents 0.0092
_diffrn_reflns_av_sigmaI/netI 0.0209
_diffrn_reflns_limit_h_max 10
_diffrn_reflns_limit_h_min -10
_diffrn_reflns_limit_k_max 4
_diffrn_reflns_limit_k_min -10
_diffrn_reflns_limit_l_max 11
_diffrn_reflns_limit_l_min -11
_diffrn_reflns_number 3677
_diffrn_reflns_theta_full 25.99
_diffrn_reflns_theta_max 25.99
_diffrn_reflns_theta_min 2.26
_exptl_absorpt_coefficient_mu 0.321
_exptl_absorpt_correction_T_max 0.968
_exptl_absorpt_correction_T_min 0.943
_exptl_absorpt_correction_type multi-scan
_exptl_absorpt_process_details '(SADABS; Sheldrick, 1996)'
_exptl_crystal_colour colorless
_exptl_crystal_density_diffrn 1.460
_exptl_crystal_density_method 'not measured'
_exptl_crystal_description sheet
_exptl_crystal_F_000 300
_exptl_crystal_size_max 0.16
_exptl_crystal_size_mid 0.10
_exptl_crystal_size_min 0.09
_refine_diff_density_max 0.312
_refine_diff_density_min -0.195
_refine_ls_extinction_method none
_refine_ls_goodness_of_fit_ref 1.026
_refine_ls_hydrogen_treatment constr
_refine_ls_matrix_type full
_refine_ls_number_parameters 174
_refine_ls_number_reflns 2551
_refine_ls_number_restraints 0
_refine_ls_restrained_S_all 1.026
_refine_ls_R_factor_all 0.0660
_refine_ls_R_factor_gt 0.0517
_refine_ls_shift/su_max 0.026
_refine_ls_shift/su_mean 0.001
_refine_ls_structure_factor_coef Fsqd
_refine_ls_weighting_details 'calc w=1/[\s^2^(Fo^2^)+(0.0746P)^2^+0.2352P] where P=(Fo^2^+2Fc^2^)/3'
_refine_ls_weighting_scheme calc
_refine_ls_wR_factor_gt 0.1341
_refine_ls_wR_factor_ref 0.1462
_reflns_number_gt 1967
_reflns_number_total 2551
_reflns_threshold_expression I>2\s(I)
_cod_data_source_file zl2108.cif
_cod_data_source_block I
_cod_depositor_comments
;
The following automatic conversions were performed:
'_symmetry_cell_setting' value 'Triclinic' changed to 'triclinic'
according to '/home/saulius/struct/CIF-dictionaries/cif_core.dic'
dictionary named 'cif_core.dic' version 2.4.1 from 2010-06-29.

Automatic conversion script
Id: cif_fix_enum 1527 2010-12-29 10:47:43Z saulius 

The following automatic conversions were performed:

'_symmetry_cell_setting' value 'Triclinic' changed to 'triclinic'
according to /home/saulius/struct/CIF-dictionaries/cif_core.dic
dictionary named 'cif_core.dic' version 2.4.1 from 2010-06-29.

Automatic conversion script
Id: cif_fix_values 1715 2011-07-08 13:25:40Z adriana 
;
_cod_database_code 2218584
_cod_database_fobs_code 2218584

loop_
_symmetry_equiv_pos_as_xyz
'x, y, z'
'-x, -y, -z'

loop_
_atom_site_type_symbol
_atom_site_label
_atom_site_fract_x
_atom_site_fract_y
_atom_site_fract_z
_atom_site_U_iso_or_equiv
_atom_site_adp_type
_atom_site_calc_flag
_atom_site_refinement_flags
_atom_site_occupancy
Cl Cl 0.29665(10) 0.96976(8) 0.19741(8) 0.0749(3) Uani d . 1
F F1 0.3028(3) 0.8620(2) 0.5096(2) 0.0953(6) Uani d . 1
F F2 0.5445(3) 0.9077(3) 0.3604(3) 0.1170(8) Uani d . 1
F F3 0.4779(3) 0.6737(3) 0.4667(2) 0.1112(8) Uani d . 1
O O1 0.24346(19) 0.36598(19) 0.26609(17) 0.0504(4) Uani d . 1
O O2 -0.0223(2) 0.4383(3) 0.3538(2) 0.0725(6) Uani d . 1
O O3 0.1566(2) 0.2860(2) 0.0539(2) 0.0692(5) Uani d . 1
C C1 0.4235(4) 0.8063(4) 0.4042(4) 0.0719(8) Uani d . 1
C C2 0.3680(3) 0.7914(3) 0.2776(3) 0.0538(6) Uani d . 1
C C3 0.3712(3) 0.6540(3) 0.2383(3) 0.0508(6) Uani d . 1
H H3 0.4071 0.5672 0.2966 0.061 Uiso calc R 1
C C4 0.3255(3) 0.6202(3) 0.1150(3) 0.0481(5) Uani d . 1
C C5 0.3518(3) 0.7237(3) -0.0219(3) 0.0602(7) Uani d . 1
H H5 0.3972 0.8211 -0.0378 0.072 Uiso calc R 1
C C6 0.3106(4) 0.6812(4) -0.1326(3) 0.0674(7) Uani d . 1
H H6 0.3287 0.7509 -0.2234 0.081 Uiso calc R 1
C C7 0.2429(3) 0.5379(4) -0.1129(3) 0.0630(7) Uani d . 1
H H7 0.2137 0.5126 -0.1890 0.076 Uiso calc R 1
C C8 0.2185(3) 0.4316(3) 0.0209(3) 0.0539(6) Uani d . 1
C C9 0.2602(3) 0.4751(3) 0.1335(2) 0.0467(5) Uani d . 1
C C10 0.0917(3) 0.3562(3) 0.3710(3) 0.0519(6) Uani d . 1
C C11 0.0957(4) 0.2335(4) 0.5034(3) 0.0744(8) Uani d . 1
H H11A 0.0105 0.2571 0.5893 0.112 Uiso calc R 1
H H11B 0.2006 0.2323 0.5184 0.112 Uiso calc R 1
H H11C 0.0788 0.1320 0.4878 0.112 Uiso calc R 1
C C12 0.1195(4) 0.2342(4) -0.0610(4) 0.0830(9) Uani d . 1
H H12A 0.0436 0.3086 -0.0959 0.124 Uiso calc R 1
H H12B 0.0713 0.1326 -0.0228 0.124 Uiso calc R 1
H H12C 0.2188 0.2266 -0.1416 0.124 Uiso calc R 1

loop_
_atom_site_aniso_label
_atom_site_aniso_U_11
_atom_site_aniso_U_22
_atom_site_aniso_U_33
_atom_site_aniso_U_12
_atom_site_aniso_U_13
_atom_site_aniso_U_23
Cl 0.1011(6) 0.0514(4) 0.0688(5) 0.0024(4) -0.0266(4) -0.0073(3)
F1 0.1230(16) 0.1053(15) 0.0688(11) 0.0132(12) -0.0362(11) -0.0389(11)
F2 0.1136(16) 0.1319(19) 0.1389(19) -0.0336(14) -0.0565(14) -0.0555(16)
F3 0.173(2) 0.0917(14) 0.1183(16) 0.0367(14) -0.1100(16) -0.0424(12)
O1 0.0533(9) 0.0474(9) 0.0512(9) 0.0015(7) -0.0205(8) -0.0064(7)
O2 0.0595(11) 0.0929(15) 0.0630(12) 0.0129(10) -0.0226(9) -0.0131(10)
O3 0.0895(14) 0.0579(11) 0.0799(13) -0.0021(10) -0.0460(11) -0.0243(10)
C1 0.085(2) 0.0677(18) 0.080(2) 0.0004(16) -0.0379(17) -0.0311(16)
C2 0.0559(14) 0.0541(14) 0.0538(14) -0.0044(11) -0.0185(11) -0.0126(11)
C3 0.0541(13) 0.0516(13) 0.0490(13) -0.0053(11) -0.0194(11) -0.0081(11)
C4 0.0474(12) 0.0524(13) 0.0452(13) -0.0021(10) -0.0151(10) -0.0100(10)
C5 0.0684(16) 0.0609(16) 0.0483(14) -0.0125(13) -0.0152(12) -0.0050(12)
C6 0.0817(19) 0.0748(19) 0.0430(14) -0.0036(15) -0.0201(13) -0.0044(13)
C7 0.0689(17) 0.0790(19) 0.0505(15) 0.0093(14) -0.0290(13) -0.0219(13)
C8 0.0564(14) 0.0557(15) 0.0586(15) 0.0065(11) -0.0259(12) -0.0217(12)
C9 0.0474(12) 0.0484(13) 0.0452(12) 0.0042(10) -0.0177(10) -0.0092(10)
C10 0.0590(15) 0.0514(13) 0.0510(14) -0.0020(12) -0.0214(11) -0.0151(11)
C11 0.0800(19) 0.0706(19) 0.0617(17) -0.0029(15) -0.0159(15) -0.0005(14)
C12 0.091(2) 0.084(2) 0.098(2) 0.0006(18) -0.0437(19) -0.0489(19)

loop_
_atom_type_symbol
_atom_type_description
_atom_type_scat_dispersion_real
_atom_type_scat_dispersion_imag
_atom_type_scat_source
C C 0.0033 0.0016 'International Tables Vol C Tables 4.2.6.8 and 6.1.1.4'
H H 0.0000 0.0000 'International Tables Vol C Tables 4.2.6.8 and 6.1.1.4'
O O 0.0106 0.0060 'International Tables Vol C Tables 4.2.6.8 and 6.1.1.4'
F F 0.0171 0.0103 'International Tables Vol C Tables 4.2.6.8 and 6.1.1.4'
Cl Cl 0.1484 0.1585 'International Tables Vol C Tables 4.2.6.8 and 6.1.1.4'

loop_
_geom_angle_atom_site_label_1
_geom_angle_atom_site_label_2
_geom_angle_atom_site_label_3
_geom_angle
C10 O1 C9 117.36(18)
C8 O3 C12 117.3(2)
F3 C1 F1 107.4(3)
F3 C1 F2 106.7(3)
F1 C1 F2 106.0(2)
F3 C1 C2 113.2(2)
F1 C1 C2 111.7(3)
F2 C1 C2 111.4(3)
C3 C2 C1 122.2(2)
C3 C2 Cl 126.0(2)
C1 C2 Cl 111.8(2)
C2 C3 C4 128.8(2)
C2 C3 H3 115.6
C4 C3 H3 115.6
C9 C4 C5 118.3(2)
C9 C4 C3 118.2(2)
C5 C4 C3 123.4(2)
C6 C5 C4 119.8(3)
C6 C5 H5 120.1
C4 C5 H5 120.1
C5 C6 C7 121.7(3)
C5 C6 H6 119.2
C7 C6 H6 119.2
C6 C7 C8 119.7(2)
C6 C7 H7 120.1
C8 C7 H7 120.1
O3 C8 C7 125.8(2)
O3 C8 C9 115.7(2)
C7 C8 C9 118.5(2)
C4 C9 C8 121.9(2)
C4 C9 O1 119.1(2)
C8 C9 O1 118.9(2)
O2 C10 O1 122.5(2)
O2 C10 C11 127.4(3)
O1 C10 C11 110.1(2)
C10 C11 H11A 109.5
C10 C11 H11B 109.5
H11A C11 H11B 109.5
C10 C11 H11C 109.5
H11A C11 H11C 109.5
H11B C11 H11C 109.5
O3 C12 H12A 109.5
O3 C12 H12B 109.5
H12A C12 H12B 109.5
O3 C12 H12C 109.5
H12A C12 H12C 109.5
H12B C12 H12C 109.5

loop_
_geom_bond_atom_site_label_1
_geom_bond_atom_site_label_2
_geom_bond_distance
Cl C2 1.724(3)
F1 C1 1.334(4)
F2 C1 1.335(4)
F3 C1 1.297(4)
O1 C10 1.367(3)
O1 C9 1.397(3)
O2 C10 1.188(3)
O3 C8 1.356(3)
O3 C12 1.427(3)
C1 C2 1.493(4)
C2 C3 1.325(3)
C3 C4 1.472(3)
C3 H3 0.9300
C4 C9 1.385(3)
C4 C5 1.397(3)
C5 C6 1.368(4)
C5 H5 0.9300
C6 C7 1.378(4)
C6 H6 0.9300
C7 C8 1.386(4)
C7 H7 0.9300
C8 C9 1.392(3)
C10 C11 1.488(4)
C11 H11A 0.9600
C11 H11B 0.9600
C11 H11C 0.9600
C12 H12A 0.9600
C12 H12B 0.9600
C12 H12C 0.9600

loop_
_geom_hbond_atom_site_label_D
_geom_hbond_atom_site_label_H
_geom_hbond_atom_site_label_A
_geom_hbond_site_symmetry_A
_geom_hbond_distance_DH
_geom_hbond_distance_HA
_geom_hbond_distance_DA
_geom_hbond_angle_DHA
_geom_hbond_publ_flag
C6 H6 F1 1_554 0.93 2.64 3.508(3) 156 y
C7 H7 O2 2_565 0.93 2.60 3.430(3) 149 y

loop_
_cod_related_entry_id
_cod_related_entry_database
_cod_related_entry_code
1 ChemSpider 24740117
